data_1545430
loop_
_publ_author_name
'Xu, Jian'
'Yu, Xiaoxia'
'Song, Qiuling'

_publ_section_title
;
 Silver-Catalyzed Radical-Involved Cascade Cyclization of
 Diphenylphosphine with Cinnamamides: Access to
 2-Phosphinoyl-3H-pyrrolo[1,2-a]indoles.
;
_journal_issue 5
_journal_name_full 'Organic letters'
_journal_page_first 980
_journal_page_last 983
_journal_paper_doi 10.1021/acs.orglett.6b03713
_journal_volume 19
_journal_year 2017
_chemical_formula_moiety 'C35 H26 N O2 P'
_chemical_formula_sum 'C35 H26 N O2 P'
_chemical_formula_weight 523.54
_chemical_name_systematic
;
 ?
;
_space_group_crystal_system monoclinic
_space_group_IT_number 14
_space_group_name_Hall '-P 2yn'
_space_group_name_H-M_alt 'P 1 21/n 1'
_symmetry_space_group_name_Hall '-P 2yn'
_symmetry_space_group_name_H-M 'P 1 21/n 1'
_atom_sites_solution_hydrogens geom
_atom_sites_solution_primary iterative
_audit_creation_date 2016-10-20
_audit_creation_method
;
Olex2 1.2
(compiled 2014.03.20 svn.r2914 for OlexSys, GUI svn.r4816)
;
_cell_angle_alpha 90
_cell_angle_beta 90
_cell_angle_gamma 90
_cell_formula_units_Z 4
_cell_length_a 10.697(3)
_cell_length_b 14.116(7)
_cell_length_c 18.102(9)
_cell_measurement_reflns_used 1647
_cell_measurement_temperature 293(2)
_cell_measurement_theta_max 22.3730
_cell_measurement_theta_min 3.6570
_cell_volume 2733(2)
_computing_cell_refinement 'CrysAlisPro 1.171.38.41 (Rigaku OD, 2015)'
_computing_data_collection 'CrysAlisPro 1.171.38.41 (Rigaku OD, 2015)'
_computing_data_reduction 'CrysAlisPro 1.171.38.41 (Rigaku OD, 2015)'
_computing_molecular_graphics 'Olex2 (Dolomanov et al., 2009)'
_computing_publication_material 'Olex2 (Dolomanov et al., 2009)'
_computing_structure_refinement 'ShelXL (Sheldrick, 2008)'
_computing_structure_solution 'olex2.solve (Bourhis et al., 2013)'
_diffrn_ambient_temperature 293(2)
_diffrn_detector 'CCD plate'
_diffrn_detector_area_resol_mean 16.1213
_diffrn_detector_type Eos
_diffrn_measured_fraction_theta_full 0.998
_diffrn_measured_fraction_theta_max 0.818
_diffrn_measurement_device 'four-circle diffractometer'
_diffrn_measurement_device_type 'Xcalibur, Eos, Gemini'
_diffrn_measurement_method '\w scans'
_diffrn_orient_matrix_type 'CrysAlisPro convention (1999,Acta A55,543-557)'
_diffrn_orient_matrix_UB_11 0.0295355000
_diffrn_orient_matrix_UB_12 0.0170070000
_diffrn_orient_matrix_UB_13 -0.0328391000
_diffrn_orient_matrix_UB_21 -0.0110417000
_diffrn_orient_matrix_UB_22 0.0472802000
_diffrn_orient_matrix_UB_23 0.0117001000
_diffrn_orient_matrix_UB_31 0.0585474000
_diffrn_orient_matrix_UB_32 0.0003388000
_diffrn_orient_matrix_UB_33 0.0176787000
_diffrn_radiation_monochromator graphite
_diffrn_radiation_probe x-ray
_diffrn_radiation_type MoK\a
_diffrn_radiation_wavelength 0.71073
_diffrn_reflns_av_R_equivalents 0.0765
_diffrn_reflns_av_unetI/netI 0.1387
_diffrn_reflns_Laue_measured_fraction_full 0.998
_diffrn_reflns_Laue_measured_fraction_max 0.818
_diffrn_reflns_limit_h_max 9
_diffrn_reflns_limit_h_min -14
_diffrn_reflns_limit_k_max 19
_diffrn_reflns_limit_k_min -10
_diffrn_reflns_limit_l_max 23
_diffrn_reflns_limit_l_min -24
_diffrn_reflns_number 12279
_diffrn_reflns_point_group_measured_fraction_full 0.998
_diffrn_reflns_point_group_measured_fraction_max 0.818
_diffrn_reflns_theta_full 25.242
_diffrn_reflns_theta_max 29.627
_diffrn_reflns_theta_min 2.886
_diffrn_source 'fine-focus sealed X-ray tube'
_diffrn_source_type 'Enhance (Mo) X-ray Source'
_exptl_absorpt_coefficient_mu 0.134
_exptl_absorpt_correction_T_max 1.00000
_exptl_absorpt_correction_T_min 0.62387
_exptl_absorpt_correction_type multi-scan
_exptl_absorpt_process_details
;
CrysAlisPro 1.171.38.41 (Rigaku Oxford Diffraction, 2015)
Empirical absorption correction using spherical harmonics,
 implemented in SCALE3 ABSPACK scaling algorithm.
;
_exptl_crystal_colour white
_exptl_crystal_density_diffrn 1.272
_exptl_crystal_density_method 'not measured'
_exptl_crystal_description block
_exptl_crystal_F_000 1096
_exptl_crystal_size_max 0.5
_exptl_crystal_size_mid 0.4
_exptl_crystal_size_min 0.3
_refine_diff_density_max 0.286
_refine_diff_density_min -0.262
_refine_diff_density_rms 0.054
_refine_ls_extinction_method none
_refine_ls_goodness_of_fit_ref 0.975
_refine_ls_hydrogen_treatment constr
_refine_ls_matrix_type full
_refine_ls_number_parameters 352
_refine_ls_number_reflns 6296
_refine_ls_number_restraints 0
_refine_ls_restrained_S_all 0.975
_refine_ls_R_factor_all 0.1866
_refine_ls_R_factor_gt 0.0741
_refine_ls_shift/su_max 0.000
_refine_ls_shift/su_mean 0.000
_refine_ls_structure_factor_coef Fsqd
_refine_ls_weighting_details 'w=1/[\s^2^(Fo^2^)+(0.0599P)^2^] where P=(Fo^2^+2Fc^2^)/3'
_refine_ls_weighting_scheme calc
_refine_ls_wR_factor_gt 0.1436
_refine_ls_wR_factor_ref 0.2004
_reflns_Friedel_coverage 0.000
_reflns_number_gt 2613
_reflns_number_total 6296
_reflns_threshold_expression 'I > 2\s(I)'
_cod_data_source_file ol6b03713_si_002.cif
_cod_data_source_block exp_2770
_cod_database_code 1545430
_shelxl_version_number 2014-1
_shelx_space_group_comment
;
The symmetry employed for this shelxl refinement is uniquely defined
by the following loop, which should always be used as a source of
symmetry information in preference to the above space-group names.
They are only intended as comments.
;
_reflns_odcompleteness_completeness 99.71
_reflns_odcompleteness_iscentric 1
_reflns_odcompleteness_theta 26.32
_olex2_refinement_description
;
1. Fixed Uiso
 At 1.2 times of:
  All C(H) groups
2.a Ternary CH refined with riding coordinates:
 C33(H33), C14(H14)
2.b Aromatic/amide H refined with riding coordinates:
 C36(H36), C23(H23), C1(H1), C37(H37), C39(H39), C5(H5), C29(H29), C3(H3),
 C32(H32), C31(H31), C9(H9), C12(H12), C19(H19), C35(H35), C27(H27), C22(H22),
 C2(H2), C4(H4), C30(H30), C10(H10), C11(H11), C13(H13), C38(H38), C24(H24)
;
_oxdiff_exptl_absorpt_empirical_details
;
Empirical correction (ABSPACK) includes:
- Absorption correction using spherical harmonics
- Frame scaling
;
_oxdiff_exptl_absorpt_empirical_full_max 1.339
_oxdiff_exptl_absorpt_empirical_full_min 0.662

loop_
_space_group_symop_operation_xyz
'x, y, z'
'-x+1/2, y+1/2, -z+1/2'
'-x, -y, -z'
'x-1/2, -y-1/2, z-1/2'

loop_
_atom_site_label
_atom_site_type_symbol
_atom_site_fract_x
_atom_site_fract_y
_atom_site_fract_z
_atom_site_U_iso_or_equiv
_atom_site_adp_type
_atom_site_occupancy
_atom_site_site_symmetry_order
_atom_site_calc_flag
_atom_site_refinement_flags_posn
P1 P 0.28799(8) 0.53352(8) 0.60658(5) 0.0463(3) Uani 1 1 d .
O7 O 0.3009(2) 0.4807(2) 0.53707(13) 0.0583(8) Uani 1 1 d .
N18 N 0.3312(2) 0.2971(2) 0.66056(16) 0.0452(8) Uani 1 1 d .
O17 O 0.1400(2) 0.3617(2) 0.69046(16) 0.0699(9) Uani 1 1 d .
C6 C 0.1296(3) 0.5708(3) 0.62746(19) 0.0440(9) Uani 1 1 d .
C8 C 0.3925(3) 0.6330(3) 0.60979(19) 0.0444(9) Uani 1 1 d .
C25 C 0.5231(3) 0.2514(3) 0.62295(19) 0.0429(9) Uani 1 1 d .
C34 C 0.5331(3) 0.4357(3) 0.7513(2) 0.0448(10) Uani 1 1 d .
C36 C 0.5816(4) 0.3801(4) 0.8722(3) 0.0685(13) Uani 1 1 d .
H36 H 0.5771 0.3330 0.9080 0.082 Uiso 1 1 calc R
C23 C 0.3418(4) 0.0241(3) 0.5890(2) 0.0697(13) Uani 1 1 d .
H23 H 0.3494 -0.0385 0.5736 0.084 Uiso 1 1 calc R
C1 C 0.0818(3) 0.5849(3) 0.6981(2) 0.0551(11) Uani 1 1 d .
H1 H 0.1351 0.5808 0.7385 0.066 Uiso 1 1 calc R
C20 C 0.3154(3) 0.2045(3) 0.6365(2) 0.0459(9) Uani 1 1 d .
C26 C 0.6576(3) 0.2512(3) 0.6022(2) 0.0473(10) Uani 1 1 d .
C37 C 0.6413(4) 0.4632(4) 0.8874(3) 0.0778(15) Uani 1 1 d .
H37 H 0.6781 0.4728 0.9334 0.093 Uiso 1 1 calc R
C15 C 0.4559(3) 0.3237(3) 0.65216(19) 0.0408(9) Uani 1 1 d .
C39 C 0.5925(3) 0.5186(3) 0.7676(2) 0.0628(12) Uani 1 1 d .
H39 H 0.5963 0.5665 0.7325 0.075 Uiso 1 1 calc R
C5 C 0.0511(3) 0.5773(3) 0.5689(2) 0.0570(11) Uani 1 1 d .
H5 H 0.0813 0.5685 0.5212 0.068 Uiso 1 1 calc R
C16 C 0.2509(3) 0.3697(3) 0.6803(2) 0.0496(10) Uani 1 1 d .
C29 C 0.8694(4) 0.2963(4) 0.6252(3) 0.0815(15) Uani 1 1 d .
H29 H 0.9277 0.3261 0.6555 0.098 Uiso 1 1 calc R
C3 C -0.1207(4) 0.6110(3) 0.6501(3) 0.0697(13) Uani 1 1 d .
H3 H -0.2051 0.6244 0.6569 0.084 Uiso 1 1 calc R
C32 C 0.6992(3) 0.2082(3) 0.5379(2) 0.0558(11) Uani 1 1 d .
H32 H 0.6420 0.1782 0.5071 0.067 Uiso 1 1 calc R
C31 C 0.8253(4) 0.2092(4) 0.5184(3) 0.0741(14) Uani 1 1 d .
H31 H 0.8516 0.1791 0.4755 0.089 Uiso 1 1 calc R
C33 C 0.4708(3) 0.4239(3) 0.6779(2) 0.0410(9) Uani 1 1 d .
H33 H 0.5151 0.4610 0.6404 0.049 Uiso 1 1 calc R
C14 C 0.3304(3) 0.4584(3) 0.68379(19) 0.0426(9) Uani 1 1 d .
H14 H 0.3167 0.4917 0.7306 0.051 Uiso 1 1 calc R
C9 C 0.4952(3) 0.6332(3) 0.5612(2) 0.0540(11) Uani 1 1 d .
H9 H 0.5048 0.5838 0.5277 0.065 Uiso 1 1 calc R
C12 C 0.4672(4) 0.7789(4) 0.6596(3) 0.0736(14) Uani 1 1 d .
H12 H 0.4595 0.8285 0.6931 0.088 Uiso 1 1 calc R
C19 C 0.2102(3) 0.1480(3) 0.6359(2) 0.0571(11) Uani 1 1 d .
H19 H 0.1331 0.1707 0.6516 0.069 Uiso 1 1 calc R
C35 C 0.5282(3) 0.3658(3) 0.8043(2) 0.0591(11) Uani 1 1 d .
H35 H 0.4885 0.3087 0.7939 0.071 Uiso 1 1 calc R
C27 C 0.7439(3) 0.2962(3) 0.6459(2) 0.0646(12) Uani 1 1 d .
H27 H 0.7188 0.3265 0.6891 0.077 Uiso 1 1 calc R
C22 C 0.4469(4) 0.0807(3) 0.5893(2) 0.0592(11) Uani 1 1 d .
H22 H 0.5236 0.0571 0.5737 0.071 Uiso 1 1 calc R
C2 C -0.0442(3) 0.6050(3) 0.7094(2) 0.0661(13) Uani 1 1 d .
H2 H -0.0751 0.6142 0.7569 0.079 Uiso 1 1 calc R
C4 C -0.0753(4) 0.5974(4) 0.5806(3) 0.0727(14) Uani 1 1 d .
H4 H -0.1291 0.6016 0.5403 0.087 Uiso 1 1 calc R
C30 C 0.9088(4) 0.2536(4) 0.5616(3) 0.0821(17) Uani 1 1 d .
H30 H 0.9927 0.2553 0.5483 0.099 Uiso 1 1 calc R
C10 C 0.5813(4) 0.7051(4) 0.5625(3) 0.0643(12) Uani 1 1 d .
H10 H 0.6494 0.7043 0.5305 0.077 Uiso 1 1 calc R
C21 C 0.4356(3) 0.1733(3) 0.61349(19) 0.0469(10) Uani 1 1 d .
C11 C 0.5661(4) 0.7772(4) 0.6106(3) 0.0711(13) Uani 1 1 d .
H11 H 0.6234 0.8268 0.6108 0.085 Uiso 1 1 calc R
C13 C 0.3801(3) 0.7074(3) 0.6588(2) 0.0578(12) Uani 1 1 d .
H13 H 0.3128 0.7091 0.6912 0.069 Uiso 1 1 calc R
C38 C 0.6464(4) 0.5316(4) 0.8349(3) 0.0821(16) Uani 1 1 d .
H38 H 0.6873 0.5882 0.8450 0.099 Uiso 1 1 calc R
C24 C 0.2246(4) 0.0570(4) 0.6108(2) 0.0685(13) Uani 1 1 d .
H24 H 0.1557 0.0169 0.6085 0.082 Uiso 1 1 calc R

loop_
_atom_site_aniso_label
_atom_site_aniso_U_11
_atom_site_aniso_U_22
_atom_site_aniso_U_33
_atom_site_aniso_U_23
_atom_site_aniso_U_13
_atom_site_aniso_U_12
P1 0.0396(5) 0.0456(7) 0.0537(6) -0.0051(6) -0.0025(4) 0.0041(5)
O7 0.0511(14) 0.067(2) 0.0571(16) -0.0152(16) -0.0024(11) 0.0071(15)
N18 0.0383(15) 0.037(2) 0.060(2) -0.0033(18) -0.0036(13) -0.0043(16)
O17 0.0326(13) 0.062(2) 0.115(2) 0.0084(19) 0.0078(13) -0.0044(15)
C6 0.0462(19) 0.038(2) 0.048(2) -0.004(2) -0.0080(16) 0.0026(19)
C8 0.0395(18) 0.050(3) 0.043(2) 0.003(2) -0.0011(15) 0.0059(19)
C25 0.0460(19) 0.035(2) 0.047(2) 0.001(2) -0.0016(16) 0.004(2)
C34 0.0320(17) 0.038(2) 0.065(3) -0.007(2) -0.0051(16) 0.0020(18)
C36 0.065(3) 0.071(4) 0.069(3) 0.005(3) -0.010(2) 0.009(3)
C23 0.086(3) 0.042(3) 0.081(3) -0.013(3) -0.006(2) -0.014(3)
C1 0.0417(19) 0.062(3) 0.062(3) -0.012(2) -0.0102(17) 0.009(2)
C20 0.0427(19) 0.039(2) 0.055(2) 0.000(2) -0.0077(16) -0.006(2)
C26 0.0423(19) 0.037(2) 0.063(3) 0.003(2) -0.0024(17) 0.0070(19)
C37 0.067(3) 0.089(4) 0.078(3) -0.013(4) -0.019(2) 0.009(3)
C15 0.0298(16) 0.041(2) 0.052(2) -0.003(2) -0.0048(14) -0.0061(18)
C39 0.055(2) 0.054(3) 0.079(3) -0.006(3) -0.009(2) -0.012(2)
C5 0.054(2) 0.059(3) 0.058(3) -0.002(2) -0.0092(18) 0.009(2)
C16 0.0404(19) 0.044(3) 0.064(3) 0.003(2) -0.0016(17) -0.001(2)
C29 0.045(2) 0.090(4) 0.109(4) -0.003(4) -0.007(2) -0.004(3)
C3 0.043(2) 0.073(4) 0.094(3) -0.014(3) -0.005(2) 0.009(2)
C32 0.057(2) 0.052(3) 0.058(3) 0.004(2) 0.0012(19) 0.007(2)
C31 0.064(3) 0.082(4) 0.076(3) 0.009(3) 0.016(2) 0.021(3)
C33 0.0356(17) 0.034(2) 0.054(2) 0.001(2) 0.0001(15) 0.0017(17)
C14 0.0355(16) 0.038(2) 0.054(2) -0.007(2) 0.0009(15) -0.0021(19)
C9 0.052(2) 0.051(3) 0.059(3) 0.000(2) 0.0021(19) 0.005(2)
C12 0.077(3) 0.060(4) 0.084(3) -0.019(3) 0.005(2) -0.015(3)
C19 0.045(2) 0.051(3) 0.075(3) 0.005(3) -0.0049(18) -0.012(2)
C35 0.058(2) 0.050(3) 0.069(3) -0.002(3) -0.010(2) -0.001(2)
C27 0.043(2) 0.065(3) 0.086(3) -0.008(3) -0.003(2) 0.006(2)
C22 0.068(3) 0.046(3) 0.064(3) -0.010(2) 0.003(2) 0.000(2)
C2 0.051(2) 0.077(4) 0.071(3) -0.016(3) 0.006(2) 0.010(2)
C4 0.053(2) 0.085(4) 0.080(3) -0.010(3) -0.025(2) 0.017(3)
C30 0.038(2) 0.097(5) 0.111(4) 0.026(4) 0.015(2) 0.008(3)
C10 0.051(2) 0.059(3) 0.083(3) 0.009(3) 0.006(2) 0.004(3)
C21 0.048(2) 0.042(3) 0.051(2) -0.005(2) -0.0046(16) -0.001(2)
C11 0.067(3) 0.059(3) 0.087(3) 0.008(3) -0.006(2) -0.021(3)
C13 0.051(2) 0.065(3) 0.058(3) -0.009(3) 0.0099(18) -0.005(2)
C38 0.068(3) 0.081(4) 0.097(4) -0.033(4) -0.017(3) -0.016(3)
C24 0.071(3) 0.054(3) 0.080(3) -0.003(3) -0.013(2) -0.023(3)

loop_
_atom_type_symbol
_atom_type_description
_atom_type_scat_dispersion_real
_atom_type_scat_dispersion_imag
_atom_type_scat_source
C C 0.0033 0.0016 'International Tables Vol C Tables 4.2.6.8 and 6.1.1.4'
H H 0.0000 0.0000 'International Tables Vol C Tables 4.2.6.8 and 6.1.1.4'
N N 0.0061 0.0033 'International Tables Vol C Tables 4.2.6.8 and 6.1.1.4'
O O 0.0106 0.0060 'International Tables Vol C Tables 4.2.6.8 and 6.1.1.4'
P P 0.1023 0.0942 'International Tables Vol C Tables 4.2.6.8 and 6.1.1.4'

loop_
_geom_angle_atom_site_label_1
_geom_angle_atom_site_label_2
_geom_angle_atom_site_label_3
_geom_angle
O7 P1 C6 114.41(15)
O7 P1 C8 111.46(17)
O7 P1 C14 109.89(18)
C8 P1 C6 110.40(18)
C8 P1 C14 106.04(16)
C14 P1 C6 104.06(16)
C20 N18 C15 109.6(3)
C16 N18 C20 134.6(3)
C16 N18 C15 115.0(3)
C1 C6 P1 125.2(3)
C5 C6 P1 115.8(3)
C5 C6 C1 118.8(3)
C9 C8 P1 117.9(3)
C13 C8 P1 123.8(3)
C13 C8 C9 118.3(4)
C15 C25 C26 127.8(4)
C15 C25 C21 106.0(3)
C21 C25 C26 126.1(4)
C39 C34 C33 119.7(4)
C39 C34 C35 118.8(4)
C35 C34 C33 121.5(4)
C37 C36 C35 120.3(5)
C22 C23 C24 122.6(4)
C6 C1 C2 121.4(3)
N18 C20 C21 105.9(3)
C19 C20 N18 130.3(4)
C19 C20 C21 123.8(4)
C32 C26 C25 121.6(3)
C27 C26 C25 120.3(4)
C27 C26 C32 118.1(3)
C38 C37 C36 119.3(5)
N18 C15 C33 108.8(3)
C25 C15 N18 110.3(3)
C25 C15 C33 140.9(3)
C38 C39 C34 120.5(5)
C6 C5 C4 119.7(4)
N18 C16 C14 105.9(3)
O17 C16 N18 125.5(4)
O17 C16 C14 128.5(4)
C30 C29 C27 121.5(4)
C2 C3 C4 120.6(4)
C26 C32 C31 121.2(4)
C30 C31 C32 120.1(4)
C34 C33 C15 115.4(3)
C34 C33 C14 109.2(3)
C15 C33 C14 102.2(3)
C16 C14 P1 108.1(2)
C16 C14 C33 106.0(3)
C33 C14 P1 111.5(2)
C10 C9 C8 121.0(4)
C13 C12 C11 120.0(5)
C24 C19 C20 117.0(4)
C36 C35 C34 120.2(4)
C26 C27 C29 119.6(4)
C23 C22 C21 118.5(4)
C3 C2 C1 118.7(4)
C3 C4 C5 120.9(4)
C31 C30 C29 119.5(4)
C11 C10 C9 119.3(4)
C20 C21 C25 108.1(3)
C22 C21 C25 134.2(4)
C22 C21 C20 117.7(4)
C10 C11 C12 121.3(5)
C12 C13 C8 120.1(4)
C37 C38 C39 121.0(5)
C19 C24 C23 120.4(4)

loop_
_geom_bond_atom_site_label_1
_geom_bond_atom_site_label_2
_geom_bond_distance
P1 O7 1.469(3)
P1 C6 1.814(3)
P1 C8 1.795(4)
P1 C14 1.812(4)
N18 C20 1.388(5)
N18 C15 1.394(4)
N18 C16 1.384(5)
O17 C16 1.206(4)
C6 C1 1.391(5)
C6 C5 1.355(5)
C8 C9 1.407(4)
C8 C13 1.381(5)
C25 C26 1.488(5)
C25 C15 1.355(5)
C25 C21 1.456(5)
C34 C39 1.364(5)
C34 C33 1.497(5)
C34 C35 1.376(5)
C36 C37 1.363(7)
C36 C35 1.370(5)
C23 C22 1.379(5)
C23 C24 1.394(6)
C1 C2 1.392(5)
C20 C19 1.378(5)
C20 C21 1.423(5)
C26 C32 1.386(5)
C26 C27 1.372(5)
C37 C38 1.356(6)
C15 C33 1.497(5)
C39 C38 1.359(6)
C5 C4 1.398(5)
C16 C14 1.516(5)
C29 C27 1.394(5)
C29 C30 1.366(6)
C3 C2 1.353(5)
C3 C4 1.363(6)
C32 C31 1.394(5)
C31 C30 1.341(6)
C33 C14 1.582(4)
C9 C10 1.371(6)
C12 C11 1.380(6)
C12 C13 1.374(6)
C19 C24 1.372(6)
C22 C21 1.383(5)
C10 C11 1.350(6)
